data_4313573
loop_
_publ_author_name
'Steven C. F. Kui'
'Hung-Wing Li'
'Hung Kay Lee'

_publ_section_title
;
 Cerium(III) and Neodymium(III) Amides Derived from a Chelating 2-Pyridyl
 Amido Ligand
;
_journal_name_full 'Inorganic Chemistry'
_journal_page_first 2824
_journal_page_last 2826
_journal_paper_doi 10.1021/ic0340534
_journal_volume 42
_journal_year 2003
_chemical_formula_sum 'C36 H63 Ce N6 Si3'
_chemical_formula_weight 804.31
_chemical_name_systematic
;
  ?
;
_space_group_IT_number 2
_symmetry_cell_setting triclinic
_symmetry_space_group_name_Hall '-P 1'
_symmetry_space_group_name_H-M 'P -1'
_atom_sites_solution_hydrogens geom
_atom_sites_solution_primary direct
_atom_sites_solution_secondary difmap
_audit_creation_method SHELXL-97
_cell_angle_alpha 100.888(2)
_cell_angle_beta 92.293(2)
_cell_angle_gamma 99.431(2)
_cell_formula_units_Z 2
_cell_length_a 11.8212(14)
_cell_length_b 13.6533(15)
_cell_length_c 15.7738(19)
_cell_measurement_temperature 293(2)
_cell_volume 2459.6(5)
_computing_cell_refinement 'BRUKER SMART CCD DIFFRACTOMETER'
_computing_data_collection 'BRUKER SMART CCD DIFFRACTOMETER'
_computing_data_reduction 'BRUKER SMART CCD DIFFRACTOMETER'
_computing_molecular_graphics 'SIEMENS SHELXTL'
_computing_publication_material 'SIEMENS SHELXTL'
_computing_structure_refinement 'SHELXL-97 (Sheldrick, 1997)'
_computing_structure_solution 'SHELXS-97 (Sheldrick, 1990)'
_diffrn_ambient_temperature 293(2)
_diffrn_measured_fraction_theta_full 0.974
_diffrn_measured_fraction_theta_max 0.974
_diffrn_measurement_device_type 'BRUKER SMART CCD DIFFRACTOMETER'
_diffrn_measurement_method 'OMEGA SCAN'
_diffrn_radiation_monochromator graphite
_diffrn_radiation_source 'fine-focus sealed tube'
_diffrn_radiation_type MoK\a
_diffrn_radiation_wavelength 0.71073
_diffrn_reflns_av_R_equivalents 0.0192
_diffrn_reflns_av_sigmaI/netI 0.0383
_diffrn_reflns_limit_h_max 15
_diffrn_reflns_limit_h_min -15
_diffrn_reflns_limit_k_max 16
_diffrn_reflns_limit_k_min -18
_diffrn_reflns_limit_l_max 20
_diffrn_reflns_limit_l_min -19
_diffrn_reflns_number 17127
_diffrn_reflns_theta_full 28.05
_diffrn_reflns_theta_max 28.05
_diffrn_reflns_theta_min 1.75
_exptl_absorpt_coefficient_mu 1.025
_exptl_absorpt_correction_T_max 1.0000
_exptl_absorpt_correction_T_min 0.5921
_exptl_absorpt_correction_type SADABS
_exptl_crystal_colour YELLOW
_exptl_crystal_density_diffrn 1.086
_exptl_crystal_density_method 'not measured'
_exptl_crystal_description BLOCK
_exptl_crystal_F_000 842
_exptl_crystal_size_max 0.69
_exptl_crystal_size_mid 0.28
_exptl_crystal_size_min 0.10
_refine_diff_density_max 1.039
_refine_diff_density_min -0.670
_refine_diff_density_rms 0.093
_refine_ls_extinction_method none
_refine_ls_goodness_of_fit_ref 1.110
_refine_ls_hydrogen_treatment mixed
_refine_ls_matrix_type full
_refine_ls_number_parameters 415
_refine_ls_number_reflns 11621
_refine_ls_number_restraints 0
_refine_ls_restrained_S_all 1.110
_refine_ls_R_factor_all 0.0573
_refine_ls_R_factor_gt 0.0418
_refine_ls_shift/su_max 0.075
_refine_ls_shift/su_mean 0.009
_refine_ls_structure_factor_coef Fsqd
_refine_ls_weighting_details 'calc w=1/[\s^2^(Fo^2^)+(0.0691P)^2^+0.0000P] where P=(Fo^2^+2Fc^2^)/3'
_refine_ls_weighting_scheme calc
_refine_ls_wR_factor_gt 0.1237
_refine_ls_wR_factor_ref 0.1299
_reflns_number_gt 8862
_reflns_number_total 11621
_reflns_threshold_expression >2sigma(I)
_cod_data_source_file ic0340534_1.cif
_cod_data_source_block Compound1
_cod_depositor_comments
;
The following automatic conversions were performed:

'_symmetry_cell_setting' value 'TRICLINIC' changed to 'triclinic'
according to the built-in table from CIF Core dictionary named
'cif_core.dic' version 2.4.1 from 2010-06-29.

Automatic conversion script
Id: cif_fix_values 1646 2011-03-28 12:23:43Z adriana 
;
_cod_database_code 4313573

loop_
_symmetry_equiv_pos_as_xyz
'x, y, z'
'-x, -y, -z'

loop_
_atom_site_label
_atom_site_type_symbol
_atom_site_fract_x
_atom_site_fract_y
_atom_site_fract_z
_atom_site_U_iso_or_equiv
_atom_site_adp_type
_atom_site_occupancy
_atom_site_symmetry_multiplicity
_atom_site_calc_flag
_atom_site_refinement_flags
_atom_site_disorder_assembly
_atom_site_disorder_group
Ce1 Ce 0.231425(16) 0.195350(14) 0.315476(13) 0.05345(9) Uani 1 1 d . . .
Si1 Si -0.07192(11) 0.16251(12) 0.21906(10) 0.0883(4) Uani 1 1 d . . .
Si2 Si 0.28335(10) -0.07413(8) 0.24781(7) 0.0643(3) Uani 1 1 d . . .
Si3 Si 0.16222(10) 0.22139(9) 0.54715(8) 0.0667(3) Uani 1 1 d . . .
N1 N 0.0727(3) 0.1837(2) 0.2083(2) 0.0670(8) Uani 1 1 d . . .
N2 N 0.2505(3) 0.2214(3) 0.1600(2) 0.0706(9) Uani 1 1 d . . .
N3 N 0.3290(3) 0.0496(2) 0.2993(2) 0.0579(7) Uani 1 1 d . . .
N4 N 0.4444(2) 0.1986(2) 0.3600(2) 0.0564(7) Uani 1 1 d . . .
N5 N 0.1953(3) 0.2762(2) 0.46067(19) 0.0569(7) Uani 1 1 d . . .
N6 N 0.2431(3) 0.3876(2) 0.3710(2) 0.0571(7) Uani 1 1 d . . .
C1 C 0.1357(4) 0.1950(3) 0.1395(3) 0.0713(11) Uani 1 1 d . . .
C2 C 0.0952(6) 0.1807(5) 0.0526(3) 0.111(2) Uani 1 1 d . . .
H2A H 0.0169 0.1634 0.0364 0.134 Uiso 1 1 calc R . .
C3 C 0.1721(9) 0.1924(7) -0.0066(4) 0.150(3) Uani 1 1 d . . .
H3A H 0.1455 0.1825 -0.0644 0.180 Uiso 1 1 calc R . .
C4 C 0.2897(8) 0.2187(6) 0.0147(4) 0.134(3) Uani 1 1 d . . .
H4A H 0.3418 0.2276 -0.0270 0.160 Uiso 1 1 calc R . .
C5 C 0.3247(5) 0.2309(4) 0.0995(4) 0.0955(16) Uani 1 1 d . . .
C6 C 0.4493(5) 0.2551(5) 0.1295(4) 0.128(2) Uani 1 1 d . . .
H6A H 0.4574 0.2610 0.1912 0.192 Uiso 1 1 calc R . .
H6B H 0.4831 0.3180 0.1147 0.192 Uiso 1 1 calc R . .
H6C H 0.4874 0.2020 0.1020 0.192 Uiso 1 1 calc R . .
C7 C -0.0826(5) 0.1327(8) 0.3292(6) 0.195(5) Uani 1 1 d . . .
H7A H -0.0497 0.0734 0.3315 0.292 Uiso 1 1 calc R . .
H7B H -0.1619 0.1205 0.3416 0.292 Uiso 1 1 calc R . .
H7C H -0.0416 0.1888 0.3712 0.292 Uiso 1 1 calc R . .
C8 C -0.1545(6) 0.0515(6) 0.1429(7) 0.189(4) Uani 1 1 d . . .
H8A H -0.1192 -0.0067 0.1445 0.283 Uiso 1 1 calc R . .
H8B H -0.1550 0.0650 0.0853 0.283 Uiso 1 1 calc R . .
H8C H -0.2320 0.0387 0.1594 0.283 Uiso 1 1 calc R . .
C9 C -0.1379(4) 0.2799(5) 0.2186(3) 0.0935(15) Uani 1 1 d . . .
C10 C -0.1336(9) 0.3052(7) 0.1303(5) 0.177(4) Uani 1 1 d . . .
H10A H -0.1670 0.3646 0.1297 0.266 Uiso 1 1 calc R . .
H10B H -0.1760 0.2495 0.0886 0.266 Uiso 1 1 calc R . .
H10C H -0.0551 0.3176 0.1159 0.266 Uiso 1 1 calc R . .
C11 C -0.2642(7) 0.2619(10) 0.2345(9) 0.249(7) Uani 1 1 d . . .
H11A H -0.2947 0.3227 0.2338 0.373 Uiso 1 1 calc R . .
H11B H -0.2734 0.2432 0.2898 0.373 Uiso 1 1 calc R . .
H11C H -0.3046 0.2083 0.1900 0.373 Uiso 1 1 calc R . .
C12 C -0.0790(8) 0.3633(6) 0.2853(6) 0.202(5) Uani 1 1 d . . .
H12A H -0.1131 0.4223 0.2845 0.303 Uiso 1 1 calc R . .
H12B H 0.0008 0.3777 0.2745 0.303 Uiso 1 1 calc R . .
H12C H -0.0857 0.3449 0.3410 0.303 Uiso 1 1 calc R . .
C13 C 0.4272(3) 0.0961(3) 0.3469(2) 0.0542(8) Uani 1 1 d . . .
C14 C 0.5091(4) 0.0498(3) 0.3855(3) 0.0696(10) Uani 1 1 d . . .
H14A H 0.4998 -0.0204 0.3772 0.084 Uiso 1 1 calc R . .
C15 C 0.6016(4) 0.1087(4) 0.4350(3) 0.0803(13) Uani 1 1 d . . .
H15A H 0.6552 0.0783 0.4605 0.096 Uiso 1 1 calc R . .
C16 C 0.6165(4) 0.2136(4) 0.4476(3) 0.0785(12) Uani 1 1 d . . .
H16A H 0.6803 0.2541 0.4804 0.094 Uiso 1 1 calc R . .
C17 C 0.5350(3) 0.2555(3) 0.4106(3) 0.0671(10) Uani 1 1 d . . .
C18 C 0.5430(4) 0.3698(3) 0.4206(4) 0.1018(18) Uani 1 1 d . . .
H18A H 0.4782 0.3838 0.3891 0.153 Uiso 1 1 calc R . .
H18B H 0.6127 0.3977 0.3981 0.153 Uiso 1 1 calc R . .
H18C H 0.5430 0.3999 0.4807 0.153 Uiso 1 1 calc R . .
C19 C 0.1282(4) -0.0805(4) 0.2146(4) 0.1033(18) Uani 1 1 d . . .
H19A H 0.0872 -0.0636 0.2651 0.155 Uiso 1 1 calc R . .
H19B H 0.0963 -0.1479 0.1843 0.155 Uiso 1 1 calc R . .
H19C H 0.1215 -0.0334 0.1773 0.155 Uiso 1 1 calc R . .
C20 C 0.2878(5) -0.1685(3) 0.3189(3) 0.0883(14) Uani 1 1 d . . .
H20A H 0.2462 -0.1506 0.3689 0.132 Uiso 1 1 calc R . .
H20B H 0.3662 -0.1689 0.3368 0.132 Uiso 1 1 calc R . .
H20C H 0.2532 -0.2346 0.2874 0.132 Uiso 1 1 calc R . .
C21 C 0.3646(5) -0.1070(4) 0.1486(3) 0.0921(15) Uani 1 1 d . . .
C22 C 0.3430(9) -0.0428(6) 0.0849(4) 0.171(4) Uani 1 1 d . . .
H22A H 0.3846 -0.0603 0.0348 0.257 Uiso 1 1 calc R . .
H22B H 0.3683 0.0273 0.1109 0.257 Uiso 1 1 calc R . .
H22C H 0.2623 -0.0543 0.0681 0.257 Uiso 1 1 calc R . .
C23 C 0.3211(9) -0.2188(5) 0.1035(5) 0.173(4) Uani 1 1 d . . .
H23A H 0.3627 -0.2352 0.0532 0.259 Uiso 1 1 calc R . .
H23B H 0.2405 -0.2279 0.0865 0.259 Uiso 1 1 calc R . .
H23C H 0.3330 -0.2624 0.1428 0.259 Uiso 1 1 calc R . .
C24 C 0.4926(6) -0.0901(7) 0.1728(5) 0.164(3) Uani 1 1 d . . .
H24A H 0.5324 -0.1074 0.1217 0.246 Uiso 1 1 calc R . .
H24B H 0.5075 -0.1321 0.2130 0.246 Uiso 1 1 calc R . .
H24C H 0.5190 -0.0203 0.1990 0.246 Uiso 1 1 calc R . .
C25 C 0.1952(3) 0.3712(3) 0.4452(2) 0.0531(8) Uani 1 1 d . . .
C26 C 0.1487(3) 0.4509(3) 0.4960(3) 0.0627(9) Uani 1 1 d . . .
H26A H 0.1164 0.4420 0.5474 0.075 Uiso 1 1 calc R . .
C27 C 0.1518(4) 0.5394(3) 0.4689(3) 0.0720(11) Uani 1 1 d . . .
H27A H 0.1207 0.5911 0.5018 0.086 Uiso 1 1 calc R . .
C28 C 0.1998(4) 0.5544(3) 0.3938(3) 0.0727(11) Uani 1 1 d . . .
H28A H 0.2015 0.6155 0.3755 0.087 Uiso 1 1 calc R . .
C29 C 0.2459(4) 0.4767(3) 0.3457(3) 0.0675(10) Uani 1 1 d . . .
C30 C 0.3025(6) 0.4868(4) 0.2637(3) 0.1063(18) Uani 1 1 d . . .
H30A H 0.3286 0.4249 0.2404 0.159 Uiso 1 1 calc R . .
H30B H 0.3669 0.5415 0.2757 0.159 Uiso 1 1 calc R . .
H30C H 0.2483 0.5005 0.2224 0.159 Uiso 1 1 calc R . .
C31 C 0.0172(4) 0.2355(4) 0.5855(4) 0.0996(16) Uani 1 1 d . . .
H31A H 0.0162 0.3057 0.6086 0.149 Uiso 1 1 calc R . .
H31B H 0.0008 0.1968 0.6297 0.149 Uiso 1 1 calc R . .
H31C H -0.0399 0.2115 0.5378 0.149 Uiso 1 1 calc R . .
C32 C 0.1595(5) 0.0818(3) 0.5015(4) 0.0986(16) Uani 1 1 d . . .
H32A H 0.1030 0.0593 0.4534 0.148 Uiso 1 1 calc R . .
H32B H 0.1403 0.0433 0.5456 0.148 Uiso 1 1 calc R . .
H32C H 0.2338 0.0723 0.4826 0.148 Uiso 1 1 calc R . .
C33 C 0.2748(5) 0.2662(4) 0.6427(3) 0.0866(14) Uani 1 1 d . . .
C34 C 0.2841(7) 0.3795(5) 0.6770(4) 0.136(3) Uani 1 1 d . . .
H34A H 0.3408 0.4008 0.7251 0.204 Uiso 1 1 calc R . .
H34B H 0.2110 0.3935 0.6956 0.204 Uiso 1 1 calc R . .
H34C H 0.3062 0.4157 0.6320 0.204 Uiso 1 1 calc R . .
C35 C 0.2437(7) 0.2133(6) 0.7176(4) 0.142(3) Uani 1 1 d . . .
H35A H 0.3019 0.2375 0.7645 0.213 Uiso 1 1 calc R . .
H35B H 0.2385 0.1415 0.6987 0.213 Uiso 1 1 calc R . .
H35C H 0.1710 0.2275 0.7368 0.213 Uiso 1 1 calc R . .
C36 C 0.3930(5) 0.2451(7) 0.6124(5) 0.147(3) Uani 1 1 d . . .
H36A H 0.4500 0.2674 0.6603 0.220 Uiso 1 1 calc R . .
H36B H 0.4139 0.2811 0.5671 0.220 Uiso 1 1 calc R . .
H36C H 0.3883 0.1738 0.5912 0.220 Uiso 1 1 calc R . .

loop_
_atom_site_aniso_label
_atom_site_aniso_U_11
_atom_site_aniso_U_22
_atom_site_aniso_U_33
_atom_site_aniso_U_23
_atom_site_aniso_U_13
_atom_site_aniso_U_12
Ce1 0.04994(12) 0.05106(12) 0.06125(14) 0.01137(9) 0.00074(8) 0.01491(8)
Si1 0.0569(7) 0.0996(10) 0.1077(11) 0.0323(8) -0.0185(7) 0.0043(6)
Si2 0.0733(7) 0.0500(5) 0.0684(7) 0.0065(5) -0.0085(5) 0.0165(5)
Si3 0.0687(7) 0.0704(7) 0.0726(7) 0.0302(6) 0.0215(5) 0.0236(5)
N1 0.0597(18) 0.071(2) 0.071(2) 0.0097(16) -0.0063(16) 0.0196(15)
N2 0.078(2) 0.072(2) 0.072(2) 0.0203(17) 0.0173(18) 0.0318(18)
N3 0.0590(17) 0.0521(15) 0.0621(18) 0.0063(13) -0.0035(14) 0.0155(13)
N4 0.0499(16) 0.0545(16) 0.0644(18) 0.0083(14) 0.0036(13) 0.0119(13)
N5 0.0599(17) 0.0561(16) 0.0611(18) 0.0196(14) 0.0111(14) 0.0176(14)
N6 0.0602(17) 0.0515(16) 0.0623(18) 0.0170(14) 0.0076(14) 0.0103(13)
C1 0.085(3) 0.070(2) 0.062(2) 0.0037(19) -0.001(2) 0.035(2)
C2 0.131(5) 0.141(5) 0.062(3) -0.005(3) -0.009(3) 0.057(4)
C3 0.208(9) 0.200(8) 0.060(4) 0.010(4) 0.015(5) 0.104(7)
C4 0.176(7) 0.163(7) 0.091(5) 0.037(4) 0.058(5) 0.090(6)
C5 0.120(4) 0.101(4) 0.084(4) 0.029(3) 0.039(3) 0.054(3)
C6 0.104(4) 0.159(6) 0.145(6) 0.059(5) 0.065(4) 0.045(4)
C7 0.072(4) 0.327(13) 0.243(10) 0.222(10) 0.017(5) 0.012(5)
C8 0.128(6) 0.111(5) 0.291(12) -0.001(6) -0.099(7) -0.011(5)
C9 0.074(3) 0.130(4) 0.082(3) 0.013(3) -0.001(2) 0.044(3)
C10 0.254(11) 0.182(8) 0.149(7) 0.073(6) 0.036(7) 0.139(8)
C11 0.094(5) 0.359(16) 0.376(17) 0.201(14) 0.076(8) 0.116(8)
C12 0.195(9) 0.172(8) 0.209(9) -0.085(7) -0.084(8) 0.110(7)
C13 0.0524(18) 0.0590(19) 0.0526(19) 0.0074(15) 0.0046(15) 0.0174(16)
C14 0.074(3) 0.063(2) 0.075(3) 0.0145(19) -0.003(2) 0.023(2)
C15 0.067(3) 0.095(3) 0.082(3) 0.018(2) -0.015(2) 0.029(2)
C16 0.055(2) 0.085(3) 0.090(3) 0.008(2) -0.012(2) 0.008(2)
C17 0.0481(19) 0.066(2) 0.083(3) 0.010(2) 0.0034(18) 0.0053(17)
C18 0.072(3) 0.065(3) 0.154(5) 0.002(3) -0.019(3) 0.000(2)
C19 0.086(3) 0.075(3) 0.141(5) 0.013(3) -0.030(3) 0.008(3)
C20 0.102(4) 0.069(3) 0.098(4) 0.027(2) 0.002(3) 0.017(2)
C21 0.127(4) 0.082(3) 0.065(3) -0.003(2) -0.001(3) 0.033(3)
C22 0.307(12) 0.149(6) 0.083(4) 0.039(4) 0.042(6) 0.089(7)
C23 0.274(11) 0.104(5) 0.121(6) -0.034(4) 0.028(6) 0.038(6)
C24 0.129(6) 0.227(9) 0.119(6) -0.029(6) 0.037(5) 0.053(6)
C25 0.0444(17) 0.0531(18) 0.061(2) 0.0099(15) -0.0014(15) 0.0095(14)
C26 0.061(2) 0.062(2) 0.066(2) 0.0064(18) 0.0066(18) 0.0179(17)
C27 0.074(3) 0.052(2) 0.087(3) 0.000(2) -0.001(2) 0.0200(19)
C28 0.085(3) 0.0462(19) 0.086(3) 0.0139(19) -0.006(2) 0.0108(19)
C29 0.075(3) 0.055(2) 0.073(3) 0.0189(19) 0.001(2) 0.0075(18)
C30 0.154(5) 0.080(3) 0.096(4) 0.043(3) 0.039(4) 0.018(3)
C31 0.086(3) 0.111(4) 0.120(4) 0.049(3) 0.046(3) 0.029(3)
C32 0.131(5) 0.067(3) 0.110(4) 0.039(3) 0.027(3) 0.025(3)
C33 0.095(3) 0.102(4) 0.075(3) 0.034(3) 0.013(2) 0.034(3)
C34 0.167(7) 0.119(5) 0.108(5) 0.001(4) -0.045(5) 0.023(5)
C35 0.170(7) 0.178(7) 0.100(5) 0.077(5) 0.007(4) 0.039(6)
C36 0.094(4) 0.233(9) 0.127(6) 0.047(6) -0.004(4) 0.057(5)

loop_
_atom_type_symbol
_atom_type_description
_atom_type_scat_dispersion_real
_atom_type_scat_dispersion_imag
_atom_type_scat_source
C C 0.0033 0.0016 'International Tables Vol C Tables 4.2.6.8 and 6.1.1.4'
H H 0.0000 0.0000 'International Tables Vol C Tables 4.2.6.8 and 6.1.1.4'
N N 0.0061 0.0033 'International Tables Vol C Tables 4.2.6.8 and 6.1.1.4'
Si Si 0.0817 0.0704 'International Tables Vol C Tables 4.2.6.8 and 6.1.1.4'
Ce Ce -0.2486 2.6331 'International Tables Vol C Tables 4.2.6.8 and 6.1.1.4'

loop_
_geom_angle_atom_site_label_1
_geom_angle_atom_site_label_2
_geom_angle_atom_site_label_3
_geom_angle
_geom_angle_site_symmetry_1
_geom_angle_site_symmetry_3
_geom_angle_publ_flag
N3 Ce1 N5 118.37(10) . . ?
N3 Ce1 N1 115.72(10) . . ?
N5 Ce1 N1 113.36(11) . . ?
N3 Ce1 N2 95.57(10) . . ?
N5 Ce1 N2 144.08(10) . . ?
N1 Ce1 N2 54.14(12) . . ?
N3 Ce1 N4 53.83(9) . . ?
N5 Ce1 N4 92.32(10) . . ?
N1 Ce1 N4 152.57(12) . . ?
N2 Ce1 N4 99.39(11) . . ?
N3 Ce1 N6 147.67(10) . . ?
N5 Ce1 N6 54.11(9) . . ?
N1 Ce1 N6 93.72(10) . . ?
N2 Ce1 N6 91.09(10) . . ?
N4 Ce1 N6 93.88(9) . . ?
N3 Ce1 C13 27.12(9) . . ?
N5 Ce1 C13 102.81(9) . . ?
N1 Ce1 C13 140.69(10) . . ?
N2 Ce1 C13 103.07(10) . . ?
N4 Ce1 C13 27.47(9) . . ?
N6 Ce1 C13 120.67(10) . . ?
N3 Ce1 C25 141.23(9) . . ?
N5 Ce1 C25 27.29(9) . . ?
N1 Ce1 C25 100.92(10) . . ?
N2 Ce1 C25 116.91(10) . . ?
N4 Ce1 C25 97.93(9) . . ?
N6 Ce1 C25 27.49(9) . . ?
C13 Ce1 C25 118.39(9) . . ?
N3 Ce1 C1 105.16(10) . . ?
N5 Ce1 C1 134.47(10) . . ?
N1 Ce1 C1 27.08(12) . . ?
N2 Ce1 C1 27.26(12) . . ?
N4 Ce1 C1 125.80(11) . . ?
N6 Ce1 C1 95.12(10) . . ?
C13 Ce1 C1 122.54(10) . . ?
C25 Ce1 C1 113.40(10) . . ?
N1 Si1 C8 115.1(3) . . ?
N1 Si1 C7 103.4(2) . . ?
C8 Si1 C7 106.5(5) . . ?
N1 Si1 C9 112.4(2) . . ?
C8 Si1 C9 111.3(3) . . ?
C7 Si1 C9 107.4(4) . . ?
N3 Si2 C19 104.33(19) . . ?
N3 Si2 C20 114.4(2) . . ?
C19 Si2 C20 106.4(3) . . ?
N3 Si2 C21 111.0(2) . . ?
C19 Si2 C21 109.7(3) . . ?
C20 Si2 C21 110.7(2) . . ?
N5 Si3 C31 113.9(2) . . ?
N5 Si3 C33 113.3(2) . . ?
C31 Si3 C33 109.3(3) . . ?
N5 Si3 C32 102.7(2) . . ?
C31 Si3 C32 107.8(3) . . ?
C33 Si3 C32 109.5(2) . . ?
C1 N1 Si1 132.5(3) . . ?
C1 N1 Ce1 98.1(2) . . ?
Si1 N1 Ce1 129.37(19) . . ?
C5 N2 C1 121.6(4) . . ?
C5 N2 Ce1 143.8(3) . . ?
C1 N2 Ce1 92.9(3) . . ?
C13 N3 Si2 131.6(2) . . ?
C13 N3 Ce1 97.5(2) . . ?
Si2 N3 Ce1 130.79(15) . . ?
C17 N4 C13 121.1(3) . . ?
C17 N4 Ce1 142.2(2) . . ?
C13 N4 Ce1 91.2(2) . . ?
C25 N5 Si3 133.2(3) . . ?
C25 N5 Ce1 97.8(2) . . ?
Si3 N5 Ce1 128.47(15) . . ?
C29 N6 C25 120.9(3) . . ?
C29 N6 Ce1 143.7(3) . . ?
C25 N6 Ce1 91.3(2) . . ?
N1 C1 N2 114.1(3) . . ?
N1 C1 C2 127.4(5) . . ?
N2 C1 C2 118.5(5) . . ?
N1 C1 Ce1 54.84(19) . . ?
N2 C1 Ce1 59.8(2) . . ?
C2 C1 Ce1 171.4(3) . . ?
C3 C2 C1 118.4(6) . . ?
C2 C3 C4 122.8(6) . . ?
C5 C4 C3 116.6(6) . . ?
N2 C5 C4 122.1(6) . . ?
N2 C5 C6 116.6(5) . . ?
C4 C5 C6 121.3(6) . . ?
C12 C9 C10 112.1(8) . . ?
C12 C9 C11 108.5(8) . . ?
C10 C9 C11 105.1(7) . . ?
C12 C9 Si1 110.2(4) . . ?
C10 C9 Si1 109.1(4) . . ?
C11 C9 Si1 111.7(6) . . ?
N3 C13 N4 114.4(3) . . ?
N3 C13 C14 127.3(3) . . ?
N4 C13 C14 118.3(3) . . ?
N3 C13 Ce1 55.34(16) . . ?
N4 C13 Ce1 61.35(17) . . ?
C14 C13 Ce1 163.6(3) . . ?
C15 C14 C13 119.6(4) . . ?
C14 C15 C16 120.7(4) . . ?
C15 C16 C17 118.0(4) . . ?
N4 C17 C16 122.1(4) . . ?
N4 C17 C18 115.5(4) . . ?
C16 C17 C18 122.3(4) . . ?
C22 C21 C24 108.9(7) . . ?
C22 C21 C23 107.1(6) . . ?
C24 C21 C23 110.2(6) . . ?
C22 C21 Si2 110.2(4) . . ?
C24 C21 Si2 110.6(4) . . ?
C23 C21 Si2 109.8(5) . . ?
N6 C25 N5 114.1(3) . . ?
N6 C25 C26 118.5(3) . . ?
N5 C25 C26 127.4(3) . . ?
N6 C25 Ce1 61.24(18) . . ?
N5 C25 Ce1 54.91(18) . . ?
C26 C25 Ce1 164.9(2) . . ?
C27 C26 C25 119.5(4) . . ?
C26 C27 C28 121.2(4) . . ?
C27 C28 C29 118.6(4) . . ?
N6 C29 C28 121.3(4) . . ?
N6 C29 C30 116.3(4) . . ?
C28 C29 C30 122.4(4) . . ?
C35 C33 C34 107.1(5) . . ?
C35 C33 C36 109.7(5) . . ?
C34 C33 C36 108.8(6) . . ?
C35 C33 Si3 111.6(5) . . ?
C34 C33 Si3 110.5(4) . . ?
C36 C33 Si3 109.0(4) . . ?

loop_
_geom_bond_atom_site_label_1
_geom_bond_atom_site_label_2
_geom_bond_distance
_geom_bond_site_symmetry_2
_geom_bond_publ_flag
Ce1 N3 2.437(3) . ?
Ce1 N5 2.434(3) . ?
Ce1 N1 2.439(3) . ?
Ce1 N2 2.557(3) . ?
Ce1 N4 2.578(3) . ?
Ce1 N6 2.584(3) . ?
Ce1 C13 2.937(3) . ?
Ce1 C25 2.947(3) . ?
Ce1 C1 2.954(4) . ?
Si1 N1 1.708(4) . ?
Si1 C8 1.851(6) . ?
Si1 C7 1.862(7) . ?
Si1 C9 1.896(6) . ?
Si2 N3 1.718(3) . ?
Si2 C19 1.870(5) . ?
Si2 C20 1.866(5) . ?
Si2 C21 1.889(5) . ?
Si3 N5 1.705(3) . ?
Si3 C31 1.868(5) . ?
Si3 C33 1.909(5) . ?
Si3 C32 1.900(5) . ?
N1 C1 1.359(6) . ?
N2 C5 1.332(6) . ?
N2 C1 1.355(5) . ?
N3 C13 1.350(4) . ?
N4 C17 1.346(5) . ?
N4 C13 1.355(4) . ?
N5 C25 1.364(4) . ?
N6 C29 1.346(5) . ?
N6 C25 1.361(5) . ?
C1 C2 1.400(6) . ?
C2 C3 1.343(10) . ?
C3 C4 1.389(11) . ?
C4 C5 1.355(8) . ?
C5 C6 1.493(8) . ?
C9 C12 1.455(9) . ?
C9 C10 1.498(9) . ?
C9 C11 1.511(9) . ?
C13 C14 1.418(5) . ?
C14 C15 1.362(6) . ?
C15 C16 1.390(6) . ?
C16 C17 1.363(6) . ?
C17 C18 1.525(6) . ?
C21 C22 1.492(8) . ?
C21 C24 1.515(9) . ?
C21 C23 1.551(8) . ?
C25 C26 1.425(5) . ?
C26 C27 1.353(6) . ?
C27 C28 1.369(6) . ?
C28 C29 1.385(6) . ?
C29 C30 1.498(6) . ?
C33 C35 1.524(8) . ?
C33 C34 1.524(9) . ?
C33 C36 1.548(8) . ?
